data_4301834
loop_
_publ_author_name
'Jessie D. Monegan'
'Scott D. Bunge'

_publ_contact_author_address
;Department of Chemistry
Kent State University
Kent, OH 44242
;
_publ_contact_author_email sbunge@kent.edu
_publ_contact_author_fax '(+1) 330 672-3816'
_publ_contact_author_name 'Scott D. Bunge'
_publ_contact_author_phone '(+1) 330 672-9445'
_publ_section_title
;
Structurally Characterized 1,1,3,3-Tetramethylguanidine Solvated Magnesium
Aryloxide Complexes: [Mg(\m-OEt)(DBP)(H-TMG)]2, [Mg(\m-OBc)(DBP)(H-TMG)]2,
[Mg(\m-TMBA)(DBP)(H-TMG)]2, [Mg(\m-DPP)(DBP)(H-TMG)]2, [Mg(BMP)2(H-TMG)2],
[Mg(O-2,6-Ph2C6H3)2(H-TMG)2]
;
_journal_name_full 'Inorganic Chemistry'
_journal_page_first 3248
_journal_page_last 3256
_journal_paper_doi 10.1021/ic8022776
_journal_volume 48
_journal_year 2009
_chemical_formula_sum 'C62 H88 Mg2 N6 O10 P2'
_chemical_formula_weight 1187.94
_chemical_name_common '[Mg(DPP)(DBP)(H-TMG)]2 (4)'
_chemical_name_systematic
;

 ?

;
_space_group_IT_number 14
_symmetry_cell_setting monoclinic
_symmetry_space_group_name_Hall '-P 2yn'
_symmetry_space_group_name_H-M 'P 1 21/n 1'
_atom_sites_solution_hydrogens geom
_atom_sites_solution_primary direct
_atom_sites_solution_secondary difmap
_audit_creation_method SHELXL-97
_cell_angle_alpha 90.00
_cell_angle_beta 93.60(3)
_cell_angle_gamma 90.00
_cell_formula_units_Z 2
_cell_length_a 15.100(3)
_cell_length_b 11.260(2)
_cell_length_c 19.340(4)
_cell_measurement_temperature 160(2)
_cell_volume 3281.8(11)
_computing_cell_refinement 'Bruker XSCANS'
_computing_data_collection 'Bruker XSCANS'
_computing_data_reduction 'Bruker SHELXTL'
_computing_molecular_graphics 'Bruker SHELXTL'
_computing_publication_material 'Bruker SHELXTL'
_computing_structure_refinement 'SHELXL-97 (Sheldrick, 1997)'
_computing_structure_solution 'SHELXS-97 (Sheldrick, 1990)'
_diffrn_ambient_temperature 160(2)
_diffrn_measured_fraction_theta_full 1.000
_diffrn_measured_fraction_theta_max 1.000
_diffrn_measurement_device_type 'Bruker P4'
_diffrn_measurement_method '\w scans'
_diffrn_radiation_monochromator graphite
_diffrn_radiation_source 'fine-focus sealed tube'
_diffrn_radiation_type MoK\a
_diffrn_radiation_wavelength 0.71073
_diffrn_reflns_av_R_equivalents 0.0312
_diffrn_reflns_av_sigmaI/netI 0.0242
_diffrn_reflns_limit_h_max 17
_diffrn_reflns_limit_h_min -17
_diffrn_reflns_limit_k_max 13
_diffrn_reflns_limit_k_min -13
_diffrn_reflns_limit_l_max 23
_diffrn_reflns_limit_l_min -23
_diffrn_reflns_number 25755
_diffrn_reflns_theta_full 25.05
_diffrn_reflns_theta_max 25.05
_diffrn_reflns_theta_min 1.66
_exptl_absorpt_coefficient_mu 0.144
_exptl_absorpt_correction_T_max 0.9581
_exptl_absorpt_correction_T_min 0.9315
_exptl_absorpt_correction_type multi-scan
_exptl_absorpt_process_details SADABS
_exptl_crystal_colour colorless
_exptl_crystal_density_diffrn 1.202
_exptl_crystal_density_meas ?
_exptl_crystal_density_method .
_exptl_crystal_description block
_exptl_crystal_F_000 1272
_exptl_crystal_size_max 0.50
_exptl_crystal_size_mid 0.40
_exptl_crystal_size_min 0.30
_refine_diff_density_max 0.362
_refine_diff_density_min -0.343
_refine_diff_density_rms 0.038
_refine_ls_extinction_method none
_refine_ls_goodness_of_fit_ref 1.032
_refine_ls_hydrogen_treatment constr
_refine_ls_matrix_type full
_refine_ls_number_parameters 380
_refine_ls_number_reflns 5813
_refine_ls_number_restraints 0
_refine_ls_restrained_S_all 1.032
_refine_ls_R_factor_all 0.0435
_refine_ls_R_factor_gt 0.0350
_refine_ls_shift/su_max 0.000
_refine_ls_shift/su_mean 0.000
_refine_ls_structure_factor_coef Fsqd
_refine_ls_weighting_details 'calc w=1/[\s^2^(Fo^2^)+(0.1000P)^2^+0.1353P] where P=(Fo^2^+2Fc^2^)/3'
_refine_ls_weighting_scheme calc
_refine_ls_wR_factor_gt 0.1235
_refine_ls_wR_factor_ref 0.1341
_reflns_number_gt 4906
_reflns_number_total 5813
_reflns_threshold_expression >2sigma(I)
_cod_data_source_file ic8022776_si_002_4.cif
_cod_data_source_block jdm008
_cod_depositor_comments
;
The following automatic conversions were performed:
'_symmetry_cell_setting' value 'Monoclinic' changed to 'monoclinic'
according to '/home/saulius/struct/CIF-dictionaries/cif_core.dic'
dictionary named 'cif_core.dic' version 2.4.1 from
2010-06-29.

'_exptl_absorpt_correction_type' value 'MULTI-SCAN' changed
to 'multi-scan' according to
'/home/saulius/struct/CIF-dictionaries/cif_core.dic' dictionary named
'cif_core.dic' version 2.4.1 from 2010-06-29.

Automatic conversion script
Id: cif_fix_enum 1527 2010-12-29 10:47:43Z saulius 
;
_cod_original_sg_symbol_H-M 'P 21/n'
_cod_database_code 4301834

loop_
_symmetry_equiv_pos_as_xyz
'x, y, z'
'-x+1/2, y+1/2, -z+1/2'
'-x, -y, -z'
'x-1/2, -y-1/2, z-1/2'

loop_
_atom_site_label
_atom_site_type_symbol
_atom_site_fract_x
_atom_site_fract_y
_atom_site_fract_z
_atom_site_U_iso_or_equiv
_atom_site_adp_type
_atom_site_occupancy
_atom_site_symmetry_multiplicity
_atom_site_calc_flag
_atom_site_refinement_flags
_atom_site_disorder_assembly
_atom_site_disorder_group
Mg2 Mg 0.07454(3) 0.31030(4) 0.01740(3) 0.02199(16) Uani 1 1 d . . .
P1 P 0.13422(3) 0.59659(4) 0.01960(2) 0.02334(14) Uani 1 1 d . . .
N1 N 0.07861(9) 0.26421(12) 0.12082(7) 0.0300(3) Uani 1 1 d . . .
H1 H 0.1323 0.2719 0.1408 0.036 Uiso 1 1 calc R . .
N2 N -0.04169(9) 0.14547(13) 0.14353(8) 0.0351(4) Uani 1 1 d . . .
N3 N 0.02300(11) 0.26453(14) 0.23211(7) 0.0397(4) Uani 1 1 d . . .
O1 O 0.13923(7) 0.21623(10) -0.04201(6) 0.0285(3) Uani 1 1 d . . .
O2 O 0.13307(7) 0.46521(9) 0.02918(6) 0.0265(3) Uani 1 1 d . . .
O3 O 0.04844(7) 0.66127(10) 0.01369(6) 0.0300(3) Uani 1 1 d . . .
O4 O 0.19601(7) 0.65654(10) 0.08028(6) 0.0321(3) Uani 1 1 d . . .
O5 O 0.18325(7) 0.63270(10) -0.04787(6) 0.0315(3) Uani 1 1 d . . .
C1 C 0.02169(11) 0.22623(15) 0.16469(8) 0.0295(4) Uani 1 1 d . . .
C2 C -0.03523(13) 0.08358(16) 0.07744(10) 0.0407(4) Uani 1 1 d . . .
H2A H -0.0585 0.1347 0.0395 0.061 Uiso 1 1 calc R . .
H2B H -0.0699 0.0100 0.0777 0.061 Uiso 1 1 calc R . .
H2C H 0.0270 0.0646 0.0709 0.061 Uiso 1 1 calc R . .
C3 C -0.13229(13) 0.15064(19) 0.16707(12) 0.0490(5) Uani 1 1 d . . .
H3A H -0.1353 0.2113 0.2032 0.073 Uiso 1 1 calc R . .
H3B H -0.1481 0.0732 0.1858 0.073 Uiso 1 1 calc R . .
H3C H -0.1739 0.1708 0.1279 0.073 Uiso 1 1 calc R . .
C4 C 0.07559(15) 0.36824(19) 0.25419(10) 0.0499(5) Uani 1 1 d . . .
H4A H 0.1368 0.3437 0.2666 0.075 Uiso 1 1 calc R . .
H4B H 0.0502 0.4046 0.2945 0.075 Uiso 1 1 calc R . .
H4C H 0.0751 0.4260 0.2163 0.075 Uiso 1 1 calc R . .
C5 C 0.00089(17) 0.1855(2) 0.28930(11) 0.0571(6) Uani 1 1 d . . .
H5A H -0.0186 0.1083 0.2705 0.086 Uiso 1 1 calc R . .
H5B H -0.0469 0.2210 0.3144 0.086 Uiso 1 1 calc R . .
H5C H 0.0534 0.1745 0.3210 0.086 Uiso 1 1 calc R . .
C6 C 0.19463(11) 0.18057(14) -0.08846(9) 0.0290(4) Uani 1 1 d . . .
C7 C 0.27506(11) 0.11980(15) -0.06630(10) 0.0339(4) Uani 1 1 d . . .
C8 C 0.33094(13) 0.08138(18) -0.11636(12) 0.0480(5) Uani 1 1 d . . .
H8 H 0.3842 0.0410 -0.1021 0.058 Uiso 1 1 calc R . .
C9 C 0.31107(16) 0.1004(2) -0.18611(13) 0.0595(7) Uani 1 1 d . . .
H9 H 0.3504 0.0729 -0.2191 0.071 Uiso 1 1 calc R . .
C10 C 0.23423(16) 0.15925(19) -0.20812(11) 0.0517(6) Uani 1 1 d . . .
H10 H 0.2216 0.1717 -0.2563 0.062 Uiso 1 1 calc R . .
C11 C 0.17405(13) 0.20134(15) -0.16122(9) 0.0373(4) Uani 1 1 d . . .
C12 C 0.30037(11) 0.09645(15) 0.01132(10) 0.0357(4) Uani 1 1 d . . .
C13 C 0.31007(12) 0.21537(17) 0.05154(11) 0.0407(4) Uani 1 1 d . . .
H13A H 0.2528 0.2565 0.0496 0.061 Uiso 1 1 calc R . .
H13B H 0.3542 0.2654 0.0305 0.061 Uiso 1 1 calc R . .
H13C H 0.3294 0.1993 0.1000 0.061 Uiso 1 1 calc R . .
C14 C 0.23104(12) 0.01619(17) 0.04297(10) 0.0396(4) Uani 1 1 d . . .
H14A H 0.1736 0.0569 0.0410 0.059 Uiso 1 1 calc R . .
H14B H 0.2499 -0.0013 0.0913 0.059 Uiso 1 1 calc R . .
H14C H 0.2255 -0.0582 0.0167 0.059 Uiso 1 1 calc R . .
C15 C 0.39064(13) 0.03304(19) 0.02331(14) 0.0563(6) Uani 1 1 d . . .
H15A H 0.4059 0.0265 0.0732 0.084 Uiso 1 1 calc R . .
H15B H 0.4365 0.0789 0.0016 0.084 Uiso 1 1 calc R . .
H15C H 0.3868 -0.0465 0.0028 0.084 Uiso 1 1 calc R . .
C16 C 0.08846(15) 0.26423(17) -0.18808(10) 0.0464(5) Uani 1 1 d . . .
C17 C 0.08500(18) 0.39316(18) -0.16014(11) 0.0570(6) Uani 1 1 d . . .
H17A H 0.0941 0.3923 -0.1095 0.086 Uiso 1 1 calc R . .
H17B H 0.0270 0.4281 -0.1735 0.086 Uiso 1 1 calc R . .
H17C H 0.1317 0.4405 -0.1798 0.086 Uiso 1 1 calc R . .
C18 C 0.0799(2) 0.2744(3) -0.26804(12) 0.0829(9) Uani 1 1 d . . .
H18A H 0.1303 0.3194 -0.2839 0.124 Uiso 1 1 calc R . .
H18B H 0.0245 0.3154 -0.2824 0.124 Uiso 1 1 calc R . .
H18C H 0.0795 0.1947 -0.2885 0.124 Uiso 1 1 calc R . .
C19 C 0.00699(14) 0.19309(19) -0.16704(12) 0.0525(6) Uani 1 1 d . . .
H19A H 0.0095 0.1124 -0.1858 0.079 Uiso 1 1 calc R . .
H19B H -0.0474 0.2323 -0.1855 0.079 Uiso 1 1 calc R . .
H19C H 0.0072 0.1894 -0.1164 0.079 Uiso 1 1 calc R . .
C20 C 0.27261(11) 0.60204(16) -0.05530(9) 0.0308(4) Uani 1 1 d . . .
C21 C 0.29637(14) 0.48678(18) -0.07039(11) 0.0469(5) Uani 1 1 d . . .
H21 H 0.2530 0.4257 -0.0744 0.056 Uiso 1 1 calc R . .
C22 C 0.38467(16) 0.4622(2) -0.07952(12) 0.0588(6) Uani 1 1 d . . .
H22 H 0.4020 0.3832 -0.0895 0.071 Uiso 1 1 calc R . .
C23 C 0.44719(14) 0.5500(2) -0.07443(12) 0.0589(6) Uani 1 1 d . . .
H23 H 0.5074 0.5321 -0.0815 0.071 Uiso 1 1 calc R . .
C24 C 0.42302(14) 0.6639(2) -0.05913(13) 0.0604(6) Uani 1 1 d . . .
H24 H 0.4667 0.7247 -0.0552 0.072 Uiso 1 1 calc R . .
C25 C 0.33479(13) 0.69089(19) -0.04939(12) 0.0478(5) Uani 1 1 d . . .
H25 H 0.3178 0.7697 -0.0388 0.057 Uiso 1 1 calc R . .
C26 C 0.23776(10) 0.59972(14) 0.13848(9) 0.0282(4) Uani 1 1 d . . .
C27 C 0.29000(11) 0.49948(15) 0.13221(9) 0.0324(4) Uani 1 1 d . . .
H27 H 0.2972 0.4649 0.0881 0.039 Uiso 1 1 calc R . .
C28 C 0.33173(12) 0.45046(17) 0.19198(10) 0.0401(4) Uani 1 1 d . . .
H28 H 0.3673 0.3814 0.1885 0.048 Uiso 1 1 calc R . .
C29 C 0.32202(13) 0.50091(18) 0.25639(10) 0.0419(5) Uani 1 1 d . . .
H29 H 0.3505 0.4665 0.2968 0.050 Uiso 1 1 calc R . .
C30 C 0.27050(13) 0.60195(18) 0.26147(10) 0.0430(5) Uani 1 1 d . . .
H30 H 0.2639 0.6373 0.3055 0.052 Uiso 1 1 calc R . .
C31 C 0.22834(12) 0.65190(17) 0.20229(10) 0.0372(4) Uani 1 1 d . . .
H31 H 0.1933 0.7215 0.2058 0.045 Uiso 1 1 calc R . .

loop_
_atom_site_aniso_label
_atom_site_aniso_U_11
_atom_site_aniso_U_22
_atom_site_aniso_U_33
_atom_site_aniso_U_23
_atom_site_aniso_U_13
_atom_site_aniso_U_12
Mg2 0.0212(3) 0.0208(3) 0.0240(3) 0.0006(2) 0.0019(2) -0.0002(2)
P1 0.0205(2) 0.0227(2) 0.0265(2) 0.00022(15) -0.00068(17) -0.00217(15)
N1 0.0257(7) 0.0354(8) 0.0286(7) 0.0054(6) 0.0001(6) -0.0027(6)
N2 0.0321(8) 0.0310(8) 0.0433(9) 0.0051(7) 0.0119(6) -0.0020(6)
N3 0.0502(10) 0.0418(9) 0.0277(8) 0.0064(7) 0.0081(7) 0.0086(7)
O1 0.0270(6) 0.0277(6) 0.0315(6) -0.0025(5) 0.0065(5) 0.0029(5)
O2 0.0256(6) 0.0234(6) 0.0304(6) -0.0004(4) 0.0004(5) -0.0036(4)
O3 0.0229(6) 0.0305(6) 0.0363(6) 0.0000(5) -0.0007(5) 0.0009(5)
O4 0.0333(7) 0.0234(6) 0.0381(7) -0.0014(5) -0.0112(5) -0.0021(5)
O5 0.0251(6) 0.0343(7) 0.0353(6) 0.0079(5) 0.0038(5) -0.0019(5)
C1 0.0322(9) 0.0272(8) 0.0293(9) 0.0067(7) 0.0033(7) 0.0055(7)
C2 0.0429(11) 0.0310(10) 0.0482(11) 0.0008(8) 0.0038(9) -0.0085(8)
C3 0.0355(10) 0.0449(11) 0.0682(14) 0.0168(10) 0.0170(10) 0.0001(9)
C4 0.0635(14) 0.0495(12) 0.0356(10) -0.0061(9) -0.0053(9) 0.0112(11)
C5 0.0731(15) 0.0635(15) 0.0371(11) 0.0204(10) 0.0226(10) 0.0225(12)
C6 0.0306(9) 0.0232(8) 0.0341(9) -0.0079(7) 0.0095(7) -0.0077(7)
C7 0.0268(9) 0.0256(8) 0.0504(11) -0.0101(8) 0.0114(8) -0.0056(7)
C8 0.0374(11) 0.0434(11) 0.0657(14) -0.0174(10) 0.0232(10) -0.0047(9)
C9 0.0565(14) 0.0573(14) 0.0693(16) -0.0230(12) 0.0409(12) -0.0141(11)
C10 0.0718(15) 0.0476(12) 0.0382(11) -0.0112(9) 0.0243(10) -0.0214(11)
C11 0.0490(11) 0.0296(9) 0.0341(10) -0.0058(7) 0.0102(8) -0.0126(8)
C12 0.0240(9) 0.0306(10) 0.0523(11) -0.0074(8) -0.0002(8) 0.0039(7)
C13 0.0319(10) 0.0376(10) 0.0518(11) -0.0094(8) -0.0039(8) 0.0017(8)
C14 0.0354(10) 0.0357(10) 0.0472(11) -0.0014(8) -0.0016(8) 0.0027(8)
C15 0.0312(10) 0.0444(12) 0.0918(18) -0.0145(11) -0.0071(11) 0.0092(9)
C16 0.0695(14) 0.0361(10) 0.0320(10) -0.0022(8) -0.0084(9) -0.0018(10)
C17 0.0926(18) 0.0331(11) 0.0434(12) 0.0040(9) -0.0118(11) 0.0025(11)
C18 0.142(3) 0.0677(17) 0.0366(13) -0.0004(12) -0.0187(15) -0.0042(18)
C19 0.0439(12) 0.0472(12) 0.0636(14) -0.0112(10) -0.0191(10) 0.0043(9)
C20 0.0264(9) 0.0374(10) 0.0291(9) 0.0036(7) 0.0060(7) -0.0013(7)
C21 0.0474(12) 0.0447(11) 0.0503(12) -0.0061(9) 0.0169(10) -0.0022(9)
C22 0.0569(14) 0.0643(15) 0.0582(14) 0.0011(11) 0.0270(11) 0.0174(12)
C23 0.0372(11) 0.0922(19) 0.0489(13) 0.0163(12) 0.0158(9) 0.0135(12)
C24 0.0298(11) 0.0835(18) 0.0682(16) 0.0018(13) 0.0068(10) -0.0144(11)
C25 0.0359(11) 0.0452(12) 0.0628(13) -0.0042(10) 0.0071(9) -0.0084(9)
C26 0.0234(8) 0.0276(9) 0.0326(9) -0.0008(7) -0.0053(7) -0.0031(6)
C27 0.0297(9) 0.0314(9) 0.0354(9) -0.0058(7) -0.0032(7) 0.0015(7)
C28 0.0351(10) 0.0339(10) 0.0494(11) 0.0005(8) -0.0106(8) 0.0056(8)
C29 0.0400(11) 0.0453(11) 0.0388(10) 0.0029(8) -0.0103(8) -0.0020(8)
C30 0.0429(11) 0.0521(12) 0.0328(10) -0.0101(8) -0.0062(8) -0.0007(9)
C31 0.0332(9) 0.0367(10) 0.0407(10) -0.0099(8) -0.0060(8) 0.0034(8)

loop_
_atom_type_symbol
_atom_type_description
_atom_type_scat_dispersion_real
_atom_type_scat_dispersion_imag
_atom_type_scat_source
C C 0.0033 0.0016 'International Tables Vol C Tables 4.2.6.8 and 6.1.1.4'
H H 0.0000 0.0000 'International Tables Vol C Tables 4.2.6.8 and 6.1.1.4'
N N 0.0061 0.0033 'International Tables Vol C Tables 4.2.6.8 and 6.1.1.4'
O O 0.0106 0.0060 'International Tables Vol C Tables 4.2.6.8 and 6.1.1.4'
Mg Mg 0.0486 0.0363 'International Tables Vol C Tables 4.2.6.8 and 6.1.1.4'
P P 0.1023 0.0942 'International Tables Vol C Tables 4.2.6.8 and 6.1.1.4'

loop_
_geom_angle_atom_site_label_1
_geom_angle_atom_site_label_2
_geom_angle_atom_site_label_3
_geom_angle
_geom_angle_site_symmetry_1
_geom_angle_site_symmetry_3
_geom_angle_publ_flag
O1 Mg2 O3 115.26(6) . 3_565 ?
O1 Mg2 O2 108.91(5) . . ?
O3 Mg2 O2 107.72(5) 3_565 . ?
O1 Mg2 N1 117.74(6) . . ?
O3 Mg2 N1 108.14(6) 3_565 . ?
O2 Mg2 N1 97.20(6) . . ?
O3 P1 O2 118.65(7) . . ?
O3 P1 O5 105.07(7) . . ?
O2 P1 O5 111.38(6) . . ?
O3 P1 O4 108.36(7) . . ?
O2 P1 O4 109.75(6) . . ?
O5 P1 O4 102.31(7) . . ?
C1 N1 Mg2 136.50(12) . . ?
C1 N1 H1 111.7 . . ?
Mg2 N1 H1 111.7 . . ?
C1 N2 C2 119.68(14) . . ?
C1 N2 C3 121.98(16) . . ?
C2 N2 C3 113.79(16) . . ?
C1 N3 C4 120.27(15) . . ?
C1 N3 C5 122.18(17) . . ?
C4 N3 C5 114.08(17) . . ?
C6 O1 Mg2 163.18(11) . . ?
P1 O2 Mg2 151.19(7) . . ?
P1 O3 Mg2 156.58(8) . 3_565 ?
C26 O4 P1 127.21(10) . . ?
C20 O5 P1 121.22(10) . . ?
N1 C1 N2 119.82(15) . . ?
N1 C1 N3 122.63(16) . . ?
N2 C1 N3 117.55(15) . . ?
N2 C2 H2A 109.5 . . ?
N2 C2 H2B 109.5 . . ?
H2A C2 H2B 109.5 . . ?
N2 C2 H2C 109.5 . . ?
H2A C2 H2C 109.5 . . ?
H2B C2 H2C 109.5 . . ?
N2 C3 H3A 109.5 . . ?
N2 C3 H3B 109.5 . . ?
H3A C3 H3B 109.5 . . ?
N2 C3 H3C 109.5 . . ?
H3A C3 H3C 109.5 . . ?
H3B C3 H3C 109.5 . . ?
N3 C4 H4A 109.5 . . ?
N3 C4 H4B 109.5 . . ?
H4A C4 H4B 109.5 . . ?
N3 C4 H4C 109.5 . . ?
H4A C4 H4C 109.5 . . ?
H4B C4 H4C 109.5 . . ?
N3 C5 H5A 109.5 . . ?
N3 C5 H5B 109.5 . . ?
H5A C5 H5B 109.5 . . ?
N3 C5 H5C 109.5 . . ?
H5A C5 H5C 109.5 . . ?
H5B C5 H5C 109.5 . . ?
O1 C6 C7 119.94(15) . . ?
O1 C6 C11 120.35(16) . . ?
C7 C6 C11 119.70(16) . . ?
C8 C7 C6 118.59(18) . . ?
C8 C7 C12 119.87(17) . . ?
C6 C7 C12 121.54(15) . . ?
C9 C8 C7 121.8(2) . . ?
C9 C8 H8 119.1 . . ?
C7 C8 H8 119.1 . . ?
C10 C9 C8 120.19(19) . . ?
C10 C9 H9 119.9 . . ?
C8 C9 H9 119.9 . . ?
C9 C10 C11 121.9(2) . . ?
C9 C10 H10 119.1 . . ?
C11 C10 H10 119.1 . . ?
C10 C11 C6 117.83(19) . . ?
C10 C11 C16 120.10(19) . . ?
C6 C11 C16 122.05(16) . . ?
C14 C12 C15 106.56(16) . . ?
C14 C12 C7 110.65(15) . . ?
C15 C12 C7 112.71(17) . . ?
C14 C12 C13 110.66(16) . . ?
C15 C12 C13 105.63(15) . . ?
C7 C12 C13 110.46(15) . . ?
C12 C13 H13A 109.5 . . ?
C12 C13 H13B 109.5 . . ?
H13A C13 H13B 109.5 . . ?
C12 C13 H13C 109.5 . . ?
H13A C13 H13C 109.5 . . ?
H13B C13 H13C 109.5 . . ?
C12 C14 H14A 109.5 . . ?
C12 C14 H14B 109.5 . . ?
H14A C14 H14B 109.5 . . ?
C12 C14 H14C 109.5 . . ?
H14A C14 H14C 109.5 . . ?
H14B C14 H14C 109.5 . . ?
C12 C15 H15A 109.5 . . ?
C12 C15 H15B 109.5 . . ?
H15A C15 H15B 109.5 . . ?
C12 C15 H15C 109.5 . . ?
H15A C15 H15C 109.5 . . ?
H15B C15 H15C 109.5 . . ?
C11 C16 C19 109.83(16) . . ?
C11 C16 C18 112.8(2) . . ?
C19 C16 C18 106.48(19) . . ?
C11 C16 C17 111.09(17) . . ?
C19 C16 C17 110.43(18) . . ?
C18 C16 C17 106.06(18) . . ?
C16 C17 H17A 109.5 . . ?
C16 C17 H17B 109.5 . . ?
H17A C17 H17B 109.5 . . ?
C16 C17 H17C 109.5 . . ?
H17A C17 H17C 109.5 . . ?
H17B C17 H17C 109.5 . . ?
C16 C18 H18A 109.5 . . ?
C16 C18 H18B 109.5 . . ?
H18A C18 H18B 109.5 . . ?
C16 C18 H18C 109.5 . . ?
H18A C18 H18C 109.5 . . ?
H18B C18 H18C 109.5 . . ?
C16 C19 H19A 109.5 . . ?
C16 C19 H19B 109.5 . . ?
H19A C19 H19B 109.5 . . ?
C16 C19 H19C 109.5 . . ?
H19A C19 H19C 109.5 . . ?
H19B C19 H19C 109.5 . . ?
C25 C20 C21 121.12(17) . . ?
C25 C20 O5 117.88(16) . . ?
C21 C20 O5 120.96(16) . . ?
C20 C21 C22 118.7(2) . . ?
C20 C21 H21 120.7 . . ?
C22 C21 H21 120.7 . . ?
C23 C22 C21 120.8(2) . . ?
C23 C22 H22 119.6 . . ?
C21 C22 H22 119.6 . . ?
C22 C23 C24 120.0(2) . . ?
C22 C23 H23 120.0 . . ?
C24 C23 H23 120.0 . . ?
C23 C24 C25 120.3(2) . . ?
C23 C24 H24 119.9 . . ?
C25 C24 H24 119.9 . . ?
C20 C25 C24 119.1(2) . . ?
C20 C25 H25 120.5 . . ?
C24 C25 H25 120.5 . . ?
C31 C26 C27 121.00(16) . . ?
C31 C26 O4 117.02(15) . . ?
C27 C26 O4 121.89(15) . . ?
C26 C27 C28 118.64(17) . . ?
C26 C27 H27 120.7 . . ?
C28 C27 H27 120.7 . . ?
C29 C28 C27 121.00(17) . . ?
C29 C28 H28 119.5 . . ?
C27 C28 H28 119.5 . . ?
C30 C29 C28 119.48(17) . . ?
C30 C29 H29 120.3 . . ?
C28 C29 H29 120.3 . . ?
C29 C30 C31 120.21(18) . . ?
C29 C30 H30 119.9 . . ?
C31 C30 H30 119.9 . . ?
C26 C31 C30 119.65(17) . . ?
C26 C31 H31 120.2 . . ?
C30 C31 H31 120.2 . . ?

loop_
_geom_bond_atom_site_label_1
_geom_bond_atom_site_label_2
_geom_bond_distance
_geom_bond_site_symmetry_2
_geom_bond_publ_flag
Mg2 O1 1.8807(12) . ?
Mg2 O3 1.9422(13) 3_565 ?
Mg2 O2 1.9622(12) . ?
Mg2 N1 2.0635(15) . ?
P1 O3 1.4842(12) . ?
P1 O2 1.4911(11) . ?
P1 O5 1.5930(12) . ?
P1 O4 1.6019(12) . ?
N1 C1 1.317(2) . ?
N1 H1 0.8800 . ?
N2 C1 1.364(2) . ?
N2 C2 1.464(2) . ?
N2 C3 1.470(2) . ?
N3 C1 1.372(2) . ?
N3 C4 1.461(3) . ?
N3 C5 1.474(2) . ?
O1 C6 1.3277(19) . ?
O3 Mg2 1.9422(13) 3_565 ?
O4 C26 1.4086(19) . ?
O5 C20 1.4089(19) . ?
C2 H2A 0.9800 . ?
C2 H2B 0.9800 . ?
C2 H2C 0.9800 . ?
C3 H3A 0.9800 . ?
C3 H3B 0.9800 . ?
C3 H3C 0.9800 . ?
C4 H4A 0.9800 . ?
C4 H4B 0.9800 . ?
C4 H4C 0.9800 . ?
C5 H5A 0.9800 . ?
C5 H5B 0.9800 . ?
C5 H5C 0.9800 . ?
C6 C7 1.436(3) . ?
C6 C11 1.441(3) . ?
C7 C8 1.392(3) . ?
C7 C12 1.548(3) . ?
C8 C9 1.380(4) . ?
C8 H8 0.9500 . ?
C9 C10 1.380(3) . ?
C9 H9 0.9500 . ?
C10 C11 1.406(3) . ?
C10 H10 0.9500 . ?
C11 C16 1.535(3) . ?
C12 C14 1.539(3) . ?
C12 C15 1.543(2) . ?
C12 C13 1.551(2) . ?
C13 H13A 0.9800 . ?
C13 H13B 0.9800 . ?
C13 H13C 0.9800 . ?
C14 H14A 0.9800 . ?
C14 H14B 0.9800 . ?
C14 H14C 0.9800 . ?
C15 H15A 0.9800 . ?
C15 H15B 0.9800 . ?
C15 H15C 0.9800 . ?
C16 C19 1.544(3) . ?
C16 C18 1.548(3) . ?
C16 C17 1.551(3) . ?
C17 H17A 0.9800 . ?
C17 H17B 0.9800 . ?
C17 H17C 0.9800 . ?
C18 H18A 0.9800 . ?
C18 H18B 0.9800 . ?
C18 H18C 0.9800 . ?
C19 H19A 0.9800 . ?
C19 H19B 0.9800 . ?
C19 H19C 0.9800 . ?
C20 C25 1.372(3) . ?
C20 C21 1.383(3) . ?
C21 C22 1.384(3) . ?
C21 H21 0.9500 . ?
C22 C23 1.367(3) . ?
C22 H22 0.9500 . ?
C23 C24 1.371(4) . ?
C23 H23 0.9500 . ?
C24 C25 1.391(3) . ?
C24 H24 0.9500 . ?
C25 H25 0.9500 . ?
C26 C31 1.382(2) . ?
C26 C27 1.387(2) . ?
C27 C28 1.395(3) . ?
C27 H27 0.9500 . ?
C28 C29 1.385(3) . ?
C28 H28 0.9500 . ?
C29 C30 1.385(3) . ?
C29 H29 0.9500 . ?
C30 C31 1.393(3) . ?
C30 H30 0.9500 . ?
C31 H31 0.9500 . ?
